data_7016616
loop_
_publ_author_name
'Flores, Jaime A.'
'Kobayashi, Yoshihiro'
'Dias, H. V. Rasika'

_publ_section_title
;
 Synthesis and characterization of silver(i) adducts supported solely
 by 1,3,5-triazapentadienyl ligands or by triazapentadienyl and other
 N-donors.
;
_journal_issue 40
_journal_name_full 'Dalton transactions (Cambridge, England : 2003)'
_journal_page_first 10351
_journal_page_last 10359
_journal_paper_doi 10.1039/c1dt10199d
_journal_volume 40
_journal_year 2011
_chemical_formula_sum 'C20 H6 Ag F16 N5'
_chemical_formula_weight 728.17
_chemical_name_common {[N{(CF3)C(C6F5)N}2]Ag(CH3CN)2}n
_chemical_name_systematic
;
?
;
_space_group_IT_number 2
_symmetry_cell_setting triclinic
_symmetry_space_group_name_Hall '-P 1'
_symmetry_space_group_name_H-M 'P -1'
_atom_sites_solution_hydrogens geom
_atom_sites_solution_primary direct
_atom_sites_solution_secondary difmap
_audit_creation_method SHELXL-97
_cell_angle_alpha 84.958(1)
_cell_angle_beta 89.652(1)
_cell_angle_gamma 71.234(1)
_cell_formula_units_Z 4
_cell_length_a 9.5740(9)
_cell_length_b 13.1644(12)
_cell_length_c 19.7396(18)
_cell_measurement_reflns_used 9986
_cell_measurement_temperature 100(2)
_cell_measurement_theta_max 28.29
_cell_measurement_theta_min 2.32
_cell_volume 2345.9(4)
_computing_cell_refinement 'Bruker SAINT'
_computing_data_collection 'Bruker APEX2'
_computing_data_reduction 'Bruker SAINT'
_computing_molecular_graphics 'Bruker SHELXTL'
_computing_publication_material 'Bruker SHELXTL'
_computing_structure_refinement 'SHELXL-97 (Sheldrick, 2008)'
_computing_structure_solution 'SHELXS-97 (Sheldrick, 2008)'
_diffrn_ambient_temperature 100(2)
_diffrn_measured_fraction_theta_full 0.995
_diffrn_measured_fraction_theta_max 0.995
_diffrn_measurement_device_type 'Bruker APEX-II CCD'
_diffrn_measurement_method '\f and \w scans'
_diffrn_radiation_monochromator graphite
_diffrn_radiation_source 'fine-focus sealed tube'
_diffrn_radiation_type MoK\a
_diffrn_radiation_wavelength 0.71073
_diffrn_reflns_av_R_equivalents 0.0202
_diffrn_reflns_av_sigmaI/netI 0.0279
_diffrn_reflns_limit_h_max 12
_diffrn_reflns_limit_h_min -12
_diffrn_reflns_limit_k_max 16
_diffrn_reflns_limit_k_min -16
_diffrn_reflns_limit_l_max 24
_diffrn_reflns_limit_l_min -24
_diffrn_reflns_number 20452
_diffrn_reflns_theta_full 26.50
_diffrn_reflns_theta_max 26.50
_diffrn_reflns_theta_min 1.64
_exptl_absorpt_coefficient_mu 1.009
_exptl_absorpt_correction_T_max 0.9327
_exptl_absorpt_correction_T_min 0.7866
_exptl_absorpt_correction_type multi-scan
_exptl_absorpt_process_details sadabs
_exptl_crystal_colour colorless
_exptl_crystal_density_diffrn 2.062
_exptl_crystal_density_method 'not measured'
_exptl_crystal_description rods
_exptl_crystal_F_000 1408
_exptl_crystal_size_max 0.25
_exptl_crystal_size_mid 0.07
_exptl_crystal_size_min 0.07
_refine_diff_density_max 0.890
_refine_diff_density_min -0.458
_refine_diff_density_rms 0.086
_refine_ls_extinction_method none
_refine_ls_goodness_of_fit_ref 1.039
_refine_ls_hydrogen_treatment constr
_refine_ls_matrix_type full
_refine_ls_number_parameters 761
_refine_ls_number_reflns 9670
_refine_ls_number_restraints 0
_refine_ls_restrained_S_all 1.039
_refine_ls_R_factor_all 0.0356
_refine_ls_R_factor_gt 0.0310
_refine_ls_shift/su_max 0.002
_refine_ls_shift/su_mean 0.000
_refine_ls_structure_factor_coef Fsqd
_refine_ls_weighting_details 'calc w=1/[\s^2^(Fo^2^)+(0.0410P)^2^+1.6724P] where P=(Fo^2^+2Fc^2^)/3'
_refine_ls_weighting_scheme calc
_refine_ls_wR_factor_gt 0.0748
_refine_ls_wR_factor_ref 0.0783
_reflns_number_gt 8590
_reflns_number_total 9670
_reflns_threshold_expression >2sigma(I)
_cod_data_source_file c1dt10199d.txt
_cod_data_source_block dias702s
_cod_depositor_comments
;
The following automatic conversions were performed:

'_symmetry_cell_setting' value 'Triclinic' changed to 'triclinic'
according to /home/saulius/struct/CIF-dictionaries/cif_core.dic
dictionary named 'cif_core.dic' version 2.4.1 from 2010-06-29.

Automatic conversion script
Id: cif_fix_values 1715 2011-07-08 13:25:40Z adriana 
;
_cod_original_sg_symbol_H-M P-1
_cod_database_code 7016616

loop_
_symmetry_equiv_pos_as_xyz
'x, y, z'
'-x, -y, -z'

loop_
_atom_site_label
_atom_site_type_symbol
_atom_site_fract_x
_atom_site_fract_y
_atom_site_fract_z
_atom_site_U_iso_or_equiv
_atom_site_adp_type
_atom_site_occupancy
_atom_site_symmetry_multiplicity
_atom_site_calc_flag
_atom_site_refinement_flags
Ag1 Ag 0.34617(2) 1.260807(14) 0.143505(9) 0.02393(6) Uani 1 1 d .
Ag2 Ag 0.20966(2) 0.770084(14) 0.357949(9) 0.02274(6) Uani 1 1 d .
N1 N 0.3894(2) 1.11970(15) 0.23724(10) 0.0193(4) Uani 1 1 d .
N2 N 0.5389(2) 0.94657(15) 0.29015(10) 0.0198(4) Uani 1 1 d .
N3 N 0.3521(2) 0.86011(16) 0.29113(10) 0.0198(4) Uani 1 1 d .
N4 N 0.2565(3) 1.2040(2) 0.05155(12) 0.0357(5) Uani 1 1 d .
N5 N 0.5488(3) 1.3027(2) 0.10060(12) 0.0378(6) Uani 1 1 d .
N6 N 0.1814(2) 0.66890(16) 0.26472(10) 0.0199(4) Uani 1 1 d .
N7 N 0.0346(2) 0.58877(16) 0.20261(10) 0.0215(4) Uani 1 1 d .
N8 N 0.2107(2) 0.40944(16) 0.20361(10) 0.0209(4) Uani 1 1 d .
N9 N 0.2555(3) 0.64696(19) 0.45274(12) 0.0340(5) Uani 1 1 d .
N10 N 0.0372(3) 0.9130(2) 0.40877(13) 0.0392(6) Uani 1 1 d .
C1 C 0.5044(2) 1.03269(18) 0.24533(12) 0.0179(4) Uani 1 1 d .
C2 C 0.4605(3) 0.88732(18) 0.31546(12) 0.0193(5) Uani 1 1 d .
C3 C 0.2742(3) 1.13427(17) 0.28385(12) 0.0189(5) Uani 1 1 d .
C4 C 0.1275(3) 1.17119(19) 0.26058(13) 0.0226(5) Uani 1 1 d .
C5 C 0.0104(3) 1.19744(19) 0.30427(15) 0.0269(6) Uani 1 1 d .
C6 C 0.0364(3) 1.1882(2) 0.37330(14) 0.0276(6) Uani 1 1 d .
C7 C 0.1794(3) 1.1527(2) 0.39835(13) 0.0256(5) Uani 1 1 d .
C8 C 0.2956(3) 1.12702(18) 0.35407(13) 0.0216(5) Uani 1 1 d .
C9 C 0.3064(3) 0.89268(18) 0.22247(12) 0.0192(5) Uani 1 1 d .
C10 C 0.4040(3) 0.86881(19) 0.16854(13) 0.0218(5) Uani 1 1 d .
C11 C 0.3565(3) 0.8948(2) 0.10153(13) 0.0270(5) Uani 1 1 d .
C12 C 0.2086(3) 0.9441(2) 0.08597(13) 0.0272(6) Uani 1 1 d .
C13 C 0.1095(3) 0.9669(2) 0.13753(13) 0.0248(5) Uani 1 1 d .
C14 C 0.1578(3) 0.94130(18) 0.20450(12) 0.0203(5) Uani 1 1 d .
C15 C 0.6329(3) 1.03660(19) 0.19937(13) 0.0233(5) Uani 1 1 d .
C16 C 0.5143(3) 0.83210(19) 0.38658(12) 0.0231(5) Uani 1 1 d .
C17 C 0.2235(3) 1.1925(2) -0.00184(13) 0.0265(5) Uani 1 1 d .
C18 C 0.1820(3) 1.1763(2) -0.07000(14) 0.0329(6) Uani 1 1 d .
H18A H 0.2346 1.1022 -0.0799 0.049 Uiso 1 1 calc R
H18B H 0.2081 1.2266 -0.1033 0.049 Uiso 1 1 calc R
H18C H 0.0754 1.1893 -0.0726 0.049 Uiso 1 1 calc R
C19 C 0.6664(3) 1.2932(2) 0.08495(14) 0.0310(6) Uani 1 1 d .
C20 C 0.8170(3) 1.2801(3) 0.06426(17) 0.0403(7) Uani 1 1 d .
H20A H 0.8516 1.2185 0.0369 0.060 Uiso 1 1 calc R
H20B H 0.8811 1.2674 0.1048 0.060 Uiso 1 1 calc R
H20C H 0.8196 1.3455 0.0372 0.060 Uiso 1 1 calc R
C21 C 0.0643(3) 0.64421(18) 0.25050(12) 0.0203(5) Uani 1 1 d .
C22 C 0.1135(3) 0.49905(19) 0.17728(12) 0.0207(5) Uani 1 1 d .
C23 C 0.3091(3) 0.63059(18) 0.22614(12) 0.0207(5) Uani 1 1 d .
C24 C 0.4451(3) 0.58165(19) 0.25980(12) 0.0216(5) Uani 1 1 d .
C25 C 0.5762(3) 0.5456(2) 0.22576(14) 0.0261(5) Uani 1 1 d .
C26 C 0.5756(3) 0.5592(2) 0.15619(15) 0.0301(6) Uani 1 1 d .
C27 C 0.4437(3) 0.6093(2) 0.12083(13) 0.0298(6) Uani 1 1 d .
C28 C 0.3139(3) 0.6452(2) 0.15555(13) 0.0250(5) Uani 1 1 d .
C29 C 0.2484(3) 0.39783(18) 0.27326(12) 0.0194(5) Uani 1 1 d .
C30 C 0.3961(3) 0.35839(18) 0.29461(12) 0.0211(5) Uani 1 1 d .
C31 C 0.4389(3) 0.33894(19) 0.36235(13) 0.0252(5) Uani 1 1 d .
C32 C 0.3352(3) 0.3578(2) 0.41171(13) 0.0273(6) Uani 1 1 d .
C33 C 0.1873(3) 0.39450(19) 0.39299(13) 0.0259(5) Uani 1 1 d .
C34 C 0.1452(3) 0.41266(18) 0.32510(13) 0.0218(5) Uani 1 1 d .
C35 C -0.0680(3) 0.69502(19) 0.29485(14) 0.0252(5) Uani 1 1 d .
C36 C 0.0770(3) 0.4950(2) 0.10198(13) 0.0252(5) Uani 1 1 d .
C37 C 0.2609(3) 0.5956(2) 0.50252(13) 0.0245(5) Uani 1 1 d .
C38 C 0.2692(3) 0.5292(2) 0.56625(13) 0.0298(6) Uani 1 1 d .
H38A H 0.2028 0.4864 0.5635 0.045 Uiso 1 1 calc R
H38B H 0.2399 0.5756 0.6036 0.045 Uiso 1 1 calc R
H38C H 0.3707 0.4809 0.5746 0.045 Uiso 1 1 calc R
C39 C -0.0789(3) 0.9690(2) 0.41264(14) 0.0301(6) Uani 1 1 d .
C40 C -0.2290(3) 1.0418(3) 0.4169(2) 0.0612(12) Uani 1 1 d .
H40A H -0.2516 1.0955 0.3774 0.092 Uiso 1 1 calc R
H40B H -0.2384 1.0783 0.4587 0.092 Uiso 1 1 calc R
H40C H -0.2981 1.0006 0.4175 0.092 Uiso 1 1 calc R
F1 F 0.09707(16) 1.18172(12) 0.19338(8) 0.0278(3) Uani 1 1 d .
F2 F -0.12871(16) 1.23195(13) 0.27954(9) 0.0379(4) Uani 1 1 d .
F3 F -0.07623(18) 1.21493(13) 0.41623(9) 0.0387(4) Uani 1 1 d .
F4 F 0.20576(19) 1.14743(13) 0.46534(8) 0.0364(4) Uani 1 1 d .
F5 F 0.43265(15) 1.10069(11) 0.38088(7) 0.0252(3) Uani 1 1 d .
F6 F 0.54737(16) 0.81530(12) 0.18167(7) 0.0280(3) Uani 1 1 d .
F7 F 0.45370(19) 0.87016(15) 0.05142(8) 0.0398(4) Uani 1 1 d .
F8 F 0.16184(19) 0.96831(14) 0.02073(8) 0.0385(4) Uani 1 1 d .
F9 F -0.03446(16) 1.01630(13) 0.12262(8) 0.0323(3) Uani 1 1 d .
F10 F 0.05742(15) 0.96542(11) 0.25333(7) 0.0250(3) Uani 1 1 d .
F11 F 0.74465(15) 0.94516(12) 0.20482(8) 0.0287(3) Uani 1 1 d .
F12 F 0.58943(17) 1.05616(12) 0.13345(7) 0.0305(3) Uani 1 1 d .
F13 F 0.68503(17) 1.11481(12) 0.21451(8) 0.0328(4) Uani 1 1 d .
F14 F 0.5358(2) 0.72641(12) 0.38923(8) 0.0378(4) Uani 1 1 d .
F15 F 0.41446(19) 0.87150(15) 0.43311(8) 0.0419(4) Uani 1 1 d .
F16 F 0.63974(18) 0.84348(14) 0.40605(8) 0.0381(4) Uani 1 1 d .
F17 F 0.44972(15) 0.56516(11) 0.32806(7) 0.0242(3) Uani 1 1 d .
F18 F 0.70230(16) 0.49579(13) 0.26083(9) 0.0347(4) Uani 1 1 d .
F19 F 0.70142(19) 0.52383(15) 0.12225(9) 0.0449(4) Uani 1 1 d .
F20 F 0.4423(2) 0.62491(16) 0.05289(8) 0.0440(4) Uani 1 1 d .
F21 F 0.18968(17) 0.69885(12) 0.11905(7) 0.0307(3) Uani 1 1 d .
F22 F 0.50223(15) 0.34022(11) 0.24797(7) 0.0254(3) Uani 1 1 d .
F23 F 0.58297(16) 0.30258(12) 0.37971(8) 0.0327(4) Uani 1 1 d .
F24 F 0.37612(19) 0.33917(13) 0.47760(8) 0.0384(4) Uani 1 1 d .
F25 F 0.08494(18) 0.40990(13) 0.44137(8) 0.0351(4) Uani 1 1 d .
F26 F 0.00054(15) 0.44043(11) 0.30901(7) 0.0263(3) Uani 1 1 d .
F27 F -0.08544(16) 0.79846(11) 0.30150(9) 0.0325(4) Uani 1 1 d .
F28 F -0.04626(18) 0.64486(13) 0.35776(8) 0.0358(4) Uani 1 1 d .
F29 F -0.19388(17) 0.69010(14) 0.27058(10) 0.0403(4) Uani 1 1 d .
F30 F 0.02882(18) 0.41179(12) 0.09349(8) 0.0328(4) Uani 1 1 d .
F31 F 0.19735(18) 0.48215(14) 0.06426(8) 0.0353(4) Uani 1 1 d .
F32 F -0.02589(19) 0.58326(12) 0.07533(8) 0.0369(4) Uani 1 1 d .

loop_
_atom_site_aniso_label
_atom_site_aniso_U_11
_atom_site_aniso_U_22
_atom_site_aniso_U_33
_atom_site_aniso_U_23
_atom_site_aniso_U_13
_atom_site_aniso_U_12
Ag1 0.02985(11) 0.02195(10) 0.01949(10) -0.00140(7) 0.00010(7) -0.00778(8)
Ag2 0.02784(11) 0.02164(10) 0.01915(10) -0.00124(7) 0.00199(7) -0.00874(8)
N1 0.0212(10) 0.0173(9) 0.0201(10) -0.0010(8) 0.0002(8) -0.0073(8)
N2 0.0195(10) 0.0181(10) 0.0211(10) -0.0018(8) -0.0015(8) -0.0049(8)
N3 0.0219(10) 0.0188(10) 0.0189(10) -0.0017(8) -0.0010(8) -0.0069(8)
N4 0.0426(14) 0.0351(13) 0.0275(13) -0.0082(10) -0.0012(10) -0.0084(11)
N5 0.0444(15) 0.0429(15) 0.0283(13) 0.0043(11) 0.0049(11) -0.0189(12)
N6 0.0186(10) 0.0182(10) 0.0223(10) 0.0004(8) -0.0011(8) -0.0057(8)
N7 0.0204(10) 0.0182(10) 0.0250(11) 0.0005(8) -0.0044(8) -0.0054(8)
N8 0.0240(10) 0.0183(10) 0.0205(10) 0.0005(8) -0.0037(8) -0.0076(8)
N9 0.0398(14) 0.0334(13) 0.0264(12) 0.0008(10) 0.0002(10) -0.0095(10)
N10 0.0438(15) 0.0336(13) 0.0354(14) -0.0032(11) 0.0111(11) -0.0058(12)
C1 0.0180(11) 0.0187(11) 0.0184(11) -0.0026(9) -0.0008(9) -0.0076(9)
C2 0.0197(11) 0.0152(11) 0.0208(12) -0.0040(9) -0.0005(9) -0.0017(9)
C3 0.0220(12) 0.0100(10) 0.0254(12) -0.0025(9) 0.0015(9) -0.0059(9)
C4 0.0253(12) 0.0175(11) 0.0267(13) -0.0021(9) -0.0016(10) -0.0092(10)
C5 0.0174(12) 0.0173(12) 0.0470(16) -0.0039(11) 0.0011(11) -0.0068(9)
C6 0.0281(13) 0.0194(12) 0.0388(15) -0.0078(11) 0.0132(11) -0.0115(10)
C7 0.0349(14) 0.0185(12) 0.0254(13) -0.0039(10) 0.0069(11) -0.0110(10)
C8 0.0236(12) 0.0135(11) 0.0275(13) -0.0024(9) 0.0000(10) -0.0055(9)
C9 0.0263(12) 0.0149(11) 0.0184(11) 0.0009(9) -0.0024(9) -0.0099(9)
C10 0.0208(12) 0.0215(12) 0.0247(12) -0.0034(10) -0.0013(9) -0.0085(9)
C11 0.0336(14) 0.0323(14) 0.0203(12) -0.0059(10) 0.0045(10) -0.0169(11)
C12 0.0373(15) 0.0303(14) 0.0186(12) 0.0022(10) -0.0068(11) -0.0183(12)
C13 0.0248(13) 0.0224(12) 0.0293(13) 0.0022(10) -0.0078(10) -0.0117(10)
C14 0.0250(12) 0.0181(11) 0.0211(12) 0.0000(9) -0.0006(9) -0.0118(9)
C15 0.0246(12) 0.0203(12) 0.0246(13) -0.0018(10) 0.0016(10) -0.0069(10)
C16 0.0297(13) 0.0180(12) 0.0220(12) -0.0014(9) -0.0044(10) -0.0082(10)
C17 0.0284(13) 0.0230(13) 0.0263(14) -0.0070(10) 0.0026(10) -0.0043(10)
C18 0.0386(15) 0.0308(14) 0.0270(14) -0.0080(11) -0.0020(12) -0.0065(12)
C19 0.0424(17) 0.0282(14) 0.0242(13) 0.0021(11) -0.0018(12) -0.0152(12)
C20 0.0342(16) 0.0435(17) 0.0449(18) 0.0014(14) -0.0021(13) -0.0162(13)
C21 0.0213(12) 0.0151(11) 0.0224(12) 0.0024(9) -0.0032(9) -0.0038(9)
C22 0.0214(12) 0.0200(11) 0.0228(12) 0.0015(9) -0.0045(9) -0.0104(9)
C23 0.0243(12) 0.0144(11) 0.0248(12) -0.0027(9) -0.0004(10) -0.0079(9)
C24 0.0248(12) 0.0172(11) 0.0238(12) -0.0034(9) -0.0008(10) -0.0077(9)
C25 0.0226(12) 0.0204(12) 0.0361(14) -0.0029(10) -0.0009(10) -0.0078(10)
C26 0.0267(13) 0.0300(14) 0.0364(15) -0.0086(11) 0.0121(11) -0.0118(11)
C27 0.0371(15) 0.0327(14) 0.0227(13) -0.0015(11) 0.0057(11) -0.0160(12)
C28 0.0285(13) 0.0219(12) 0.0263(13) 0.0011(10) -0.0030(10) -0.0112(10)
C29 0.0271(12) 0.0121(10) 0.0205(12) -0.0002(9) -0.0044(9) -0.0086(9)
C30 0.0249(12) 0.0140(11) 0.0244(12) -0.0022(9) -0.0008(10) -0.0062(9)
C31 0.0281(13) 0.0148(11) 0.0320(14) -0.0006(10) -0.0096(11) -0.0061(10)
C32 0.0426(15) 0.0194(12) 0.0191(12) 0.0005(9) -0.0092(11) -0.0091(11)
C33 0.0361(14) 0.0181(12) 0.0232(13) -0.0025(10) 0.0052(11) -0.0082(10)
C34 0.0237(12) 0.0144(11) 0.0267(13) 0.0000(9) -0.0038(10) -0.0058(9)
C35 0.0237(12) 0.0179(12) 0.0344(14) -0.0026(10) -0.0020(10) -0.0071(10)
C36 0.0268(13) 0.0220(12) 0.0253(13) 0.0008(10) -0.0071(10) -0.0065(10)
C37 0.0255(13) 0.0231(12) 0.0233(13) -0.0036(10) 0.0010(10) -0.0054(10)
C38 0.0382(15) 0.0255(13) 0.0239(13) 0.0024(10) -0.0015(11) -0.0091(11)
C39 0.0357(16) 0.0237(13) 0.0324(15) -0.0009(11) -0.0007(12) -0.0120(12)
C40 0.0250(16) 0.0310(17) 0.123(4) 0.0174(19) -0.0074(18) -0.0088(13)
F1 0.0262(8) 0.0267(8) 0.0293(8) -0.0022(6) -0.0075(6) -0.0067(6)
F2 0.0195(8) 0.0355(9) 0.0584(11) -0.0101(8) -0.0001(7) -0.0070(7)
F3 0.0342(9) 0.0344(9) 0.0511(10) -0.0134(8) 0.0220(8) -0.0138(7)
F4 0.0503(10) 0.0355(9) 0.0233(8) -0.0060(7) 0.0097(7) -0.0129(8)
F5 0.0258(7) 0.0251(7) 0.0232(7) -0.0028(6) -0.0035(6) -0.0057(6)
F6 0.0232(7) 0.0327(8) 0.0270(8) -0.0067(6) 0.0006(6) -0.0066(6)
F7 0.0402(9) 0.0632(12) 0.0204(8) -0.0093(8) 0.0062(7) -0.0216(8)
F8 0.0462(10) 0.0549(11) 0.0192(8) 0.0051(7) -0.0101(7) -0.0251(8)
F9 0.0262(8) 0.0374(9) 0.0330(8) 0.0057(7) -0.0111(6) -0.0119(7)
F10 0.0219(7) 0.0274(8) 0.0259(7) -0.0002(6) 0.0007(6) -0.0089(6)
F11 0.0227(7) 0.0250(8) 0.0336(8) -0.0010(6) 0.0056(6) -0.0016(6)
F12 0.0314(8) 0.0332(8) 0.0221(7) 0.0004(6) 0.0042(6) -0.0045(7)
F13 0.0313(8) 0.0304(8) 0.0440(9) -0.0096(7) 0.0105(7) -0.0184(7)
F14 0.0598(11) 0.0192(7) 0.0341(9) 0.0077(6) -0.0206(8) -0.0147(7)
F15 0.0463(10) 0.0505(11) 0.0199(8) -0.0026(7) 0.0025(7) -0.0032(8)
F16 0.0406(9) 0.0448(10) 0.0342(9) 0.0104(7) -0.0190(7) -0.0242(8)
F17 0.0254(7) 0.0253(7) 0.0217(7) 0.0000(6) -0.0045(6) -0.0084(6)
F18 0.0212(8) 0.0350(9) 0.0457(10) -0.0028(7) -0.0036(7) -0.0063(6)
F19 0.0325(9) 0.0578(12) 0.0460(10) -0.0135(9) 0.0177(8) -0.0149(8)
F20 0.0500(11) 0.0623(12) 0.0222(8) -0.0017(8) 0.0079(7) -0.0223(9)
F21 0.0337(8) 0.0336(8) 0.0244(8) 0.0070(6) -0.0068(6) -0.0124(7)
F22 0.0219(7) 0.0244(7) 0.0293(8) -0.0023(6) 0.0005(6) -0.0066(6)
F23 0.0288(8) 0.0286(8) 0.0386(9) -0.0004(7) -0.0157(7) -0.0069(6)
F24 0.0539(11) 0.0362(9) 0.0200(8) -0.0001(7) -0.0120(7) -0.0077(8)
F25 0.0418(9) 0.0354(9) 0.0245(8) -0.0016(7) 0.0077(7) -0.0078(7)
F26 0.0226(7) 0.0244(7) 0.0311(8) 0.0010(6) -0.0009(6) -0.0073(6)
F27 0.0283(8) 0.0186(7) 0.0485(10) -0.0073(7) 0.0032(7) -0.0036(6)
F28 0.0375(9) 0.0300(8) 0.0341(9) 0.0010(7) 0.0102(7) -0.0039(7)
F29 0.0205(8) 0.0427(10) 0.0607(11) -0.0184(8) 0.0013(7) -0.0106(7)
F30 0.0427(9) 0.0291(8) 0.0307(8) -0.0040(6) -0.0102(7) -0.0167(7)
F31 0.0391(9) 0.0452(10) 0.0213(8) 0.0014(7) -0.0002(7) -0.0143(8)
F32 0.0455(10) 0.0279(8) 0.0298(8) 0.0015(7) -0.0174(7) -0.0020(7)

loop_
_atom_type_symbol
_atom_type_description
_atom_type_scat_dispersion_real
_atom_type_scat_dispersion_imag
_atom_type_scat_source
C C 0.0033 0.0016 'International Tables Vol C Tables 4.2.6.8 and 6.1.1.4'
H H 0.0000 0.0000 'International Tables Vol C Tables 4.2.6.8 and 6.1.1.4'
N N 0.0061 0.0033 'International Tables Vol C Tables 4.2.6.8 and 6.1.1.4'
F F 0.0171 0.0103 'International Tables Vol C Tables 4.2.6.8 and 6.1.1.4'
Ag Ag -0.8971 1.1015 'International Tables Vol C Tables 4.2.6.8 and 6.1.1.4'

loop_
_geom_angle_atom_site_label_1
_geom_angle_atom_site_label_2
_geom_angle_atom_site_label_3
_geom_angle
_geom_angle_site_symmetry_1
_geom_angle_site_symmetry_3
N4 Ag1 N5 103.14(9) . .
N4 Ag1 N8 124.74(8) . 1_565
N5 Ag1 N8 105.95(8) . 1_565
N4 Ag1 N1 108.23(8) . .
N5 Ag1 N1 117.68(8) . .
N8 Ag1 N1 98.19(7) 1_565 .
N9 Ag2 N10 96.52(9) . .
N9 Ag2 N3 135.33(8) . .
N10 Ag2 N3 102.66(8) . .
N9 Ag2 N6 104.60(8) . .
N10 Ag2 N6 131.00(8) . .
N3 Ag2 N6 92.53(7) . .
C1 N1 C3 119.2(2) . .
C1 N1 Ag1 125.88(16) . .
C3 N1 Ag1 114.87(14) . .
C2 N2 C1 131.5(2) . .
C2 N3 C9 118.9(2) . .
C2 N3 Ag2 124.20(16) . .
C9 N3 Ag2 116.70(14) . .
C17 N4 Ag1 164.6(2) . .
C19 N5 Ag1 160.6(2) . .
C21 N6 C23 119.4(2) . .
C21 N6 Ag2 125.99(16) . .
C23 N6 Ag2 114.51(14) . .
C22 N7 C21 132.2(2) . .
C22 N8 C29 119.5(2) . .
C22 N8 Ag1 126.35(16) . 1_545
C29 N8 Ag1 114.09(14) . 1_545
C37 N9 Ag2 170.7(2) . .
C39 N10 Ag2 150.1(2) . .
N1 C1 N2 132.9(2) . .
N1 C1 C15 113.6(2) . .
N2 C1 C15 113.06(19) . .
N3 C2 N2 133.4(2) . .
N3 C2 C16 113.2(2) . .
N2 C2 C16 113.2(2) . .
C8 C3 C4 115.8(2) . .
C8 C3 N1 123.6(2) . .
C4 C3 N1 120.2(2) . .
F1 C4 C5 118.1(2) . .
F1 C4 C3 119.6(2) . .
C5 C4 C3 122.4(2) . .
F2 C5 C6 119.8(2) . .
F2 C5 C4 120.2(2) . .
C6 C5 C4 120.0(2) . .
F3 C6 C5 120.6(2) . .
F3 C6 C7 119.9(2) . .
C5 C6 C7 119.5(2) . .
F4 C7 C6 119.9(2) . .
F4 C7 C8 120.1(2) . .
C6 C7 C8 119.9(2) . .
F5 C8 C7 117.4(2) . .
F5 C8 C3 120.1(2) . .
C7 C8 C3 122.4(2) . .
C14 C9 C10 116.1(2) . .
C14 C9 N3 121.0(2) . .
C10 C9 N3 122.5(2) . .
F6 C10 C11 118.3(2) . .
F6 C10 C9 119.6(2) . .
C11 C10 C9 122.0(2) . .
F7 C11 C12 119.9(2) . .
F7 C11 C10 120.1(2) . .
C12 C11 C10 120.0(2) . .
F8 C12 C13 120.3(2) . .
F8 C12 C11 120.1(2) . .
C13 C12 C11 119.6(2) . .
F9 C13 C12 119.8(2) . .
F9 C13 C14 120.0(2) . .
C12 C13 C14 120.2(2) . .
F10 C14 C13 118.3(2) . .
F10 C14 C9 119.6(2) . .
C13 C14 C9 122.1(2) . .
F11 C15 F13 107.5(2) . .
F11 C15 F12 106.75(19) . .
F13 C15 F12 107.6(2) . .
F11 C15 C1 112.8(2) . .
F13 C15 C1 110.86(19) . .
F12 C15 C1 111.08(19) . .
F16 C16 F15 107.5(2) . .
F16 C16 F14 106.9(2) . .
F15 C16 F14 106.9(2) . .
F16 C16 C2 113.2(2) . .
F15 C16 C2 110.89(19) . .
F14 C16 C2 111.15(19) . .
N4 C17 C18 179.3(3) . .
C17 C18 H18A 109.5 . .
C17 C18 H18B 109.5 . .
H18A C18 H18B 109.5 . .
C17 C18 H18C 109.5 . .
H18A C18 H18C 109.5 . .
H18B C18 H18C 109.5 . .
N5 C19 C20 179.2(3) . .
C19 C20 H20A 109.5 . .
C19 C20 H20B 109.5 . .
H20A C20 H20B 109.5 . .
C19 C20 H20C 109.5 . .
H20A C20 H20C 109.5 . .
H20B C20 H20C 109.5 . .
N6 C21 N7 132.4(2) . .
N6 C21 C35 113.6(2) . .
N7 C21 C35 113.9(2) . .
N8 C22 N7 133.6(2) . .
N8 C22 C36 112.6(2) . .
N7 C22 C36 113.6(2) . .
C28 C23 C24 115.6(2) . .
C28 C23 N6 125.0(2) . .
C24 C23 N6 119.2(2) . .
F17 C24 C25 118.0(2) . .
F17 C24 C23 119.2(2) . .
C25 C24 C23 122.8(2) . .
F18 C25 C26 120.3(2) . .
F18 C25 C24 119.9(2) . .
C26 C25 C24 119.8(2) . .
F19 C26 C25 120.6(3) . .
F19 C26 C27 120.0(2) . .
C25 C26 C27 119.4(2) . .
F20 C27 C28 120.0(2) . .
F20 C27 C26 119.9(2) . .
C28 C27 C26 120.1(2) . .
F21 C28 C27 117.8(2) . .
F21 C28 C23 119.8(2) . .
C27 C28 C23 122.3(2) . .
C30 C29 C34 115.7(2) . .
C30 C29 N8 120.1(2) . .
C34 C29 N8 123.8(2) . .
F22 C30 C31 118.0(2) . .
F22 C30 C29 119.5(2) . .
C31 C30 C29 122.5(2) . .
F23 C31 C32 120.1(2) . .
F23 C31 C30 119.7(2) . .
C32 C31 C30 120.2(2) . .
F24 C32 C31 120.5(2) . .
F24 C32 C33 120.2(2) . .
C31 C32 C33 119.4(2) . .
F25 C33 C34 120.3(2) . .
F25 C33 C32 119.5(2) . .
C34 C33 C32 120.1(2) . .
F26 C34 C33 118.3(2) . .
F26 C34 C29 119.7(2) . .
C33 C34 C29 122.0(2) . .
F29 C35 F27 107.5(2) . .
F29 C35 F28 107.8(2) . .
F27 C35 F28 106.4(2) . .
F29 C35 C21 113.0(2) . .
F27 C35 C21 111.7(2) . .
F28 C35 C21 110.19(19) . .
F32 C36 F31 107.1(2) . .
F32 C36 F30 107.0(2) . .
F31 C36 F30 107.0(2) . .
F32 C36 C22 113.4(2) . .
F31 C36 C22 110.7(2) . .
F30 C36 C22 111.2(2) . .
N9 C37 C38 179.5(3) . .
C37 C38 H38A 109.5 . .
C37 C38 H38B 109.5 . .
H38A C38 H38B 109.5 . .
C37 C38 H38C 109.5 . .
H38A C38 H38C 109.5 . .
H38B C38 H38C 109.5 . .
N10 C39 C40 179.4(4) . .
C39 C40 H40A 109.5 . .
C39 C40 H40B 109.5 . .
H40A C40 H40B 109.5 . .
C39 C40 H40C 109.5 . .
H40A C40 H40C 109.5 . .
H40B C40 H40C 109.5 . .

loop_
_geom_bond_atom_site_label_1
_geom_bond_atom_site_label_2
_geom_bond_distance
_geom_bond_site_symmetry_2
Ag1 N4 2.294(2) .
Ag1 N5 2.318(3) .
Ag1 N8 2.382(2) 1_565
Ag1 N1 2.4404(19) .
Ag2 N9 2.311(2) .
Ag2 N10 2.364(2) .
Ag2 N3 2.397(2) .
Ag2 N6 2.429(2) .
N1 C1 1.307(3) .
N1 C3 1.408(3) .
N2 C2 1.313(3) .
N2 C1 1.328(3) .
N3 C2 1.308(3) .
N3 C9 1.413(3) .
N4 C17 1.138(3) .
N5 C19 1.136(4) .
N6 C21 1.303(3) .
N6 C23 1.410(3) .
N7 C22 1.319(3) .
N7 C21 1.329(3) .
N8 C22 1.311(3) .
N8 C29 1.406(3) .
N8 Ag1 2.382(2) 1_545
N9 C37 1.134(3) .
N10 C39 1.125(4) .
C1 C15 1.536(3) .
C2 C16 1.534(3) .
C3 C8 1.393(3) .
C3 C4 1.396(3) .
C4 F1 1.345(3) .
C4 C5 1.382(4) .
C5 F2 1.341(3) .
C5 C6 1.374(4) .
C6 F3 1.342(3) .
C6 C7 1.376(4) .
C7 F4 1.339(3) .
C7 C8 1.383(3) .
C8 F5 1.344(3) .
C9 C14 1.393(3) .
C9 C10 1.401(3) .
C10 F6 1.340(3) .
C10 C11 1.379(4) .
C11 F7 1.342(3) .
C11 C12 1.378(4) .
C12 F8 1.343(3) .
C12 C13 1.373(4) .
C13 F9 1.343(3) .
C13 C14 1.380(3) .
C14 F10 1.342(3) .
C15 F11 1.325(3) .
C15 F13 1.336(3) .
C15 F12 1.346(3) .
C16 F16 1.321(3) .
C16 F15 1.334(3) .
C16 F14 1.336(3) .
C17 C18 1.458(4) .
C18 H18A 0.9800 .
C18 H18B 0.9800 .
C18 H18C 0.9800 .
C19 C20 1.456(4) .
C20 H20A 0.9800 .
C20 H20B 0.9800 .
C20 H20C 0.9800 .
C21 C35 1.536(3) .
C22 C36 1.538(3) .
C23 C28 1.392(4) .
C23 C24 1.395(3) .
C24 F17 1.345(3) .
C24 C25 1.384(4) .
C25 F18 1.337(3) .
C25 C26 1.369(4) .
C26 F19 1.342(3) .
C26 C27 1.382(4) .
C27 F20 1.338(3) .
C27 C28 1.380(4) .
C28 F21 1.347(3) .
C29 C30 1.394(3) .
C29 C34 1.400(3) .
C30 F22 1.344(3) .
C30 C31 1.379(3) .
C31 F23 1.342(3) .
C31 C32 1.367(4) .
C32 F24 1.339(3) .
C32 C33 1.382(4) .
C33 F25 1.344(3) .
C33 C34 1.380(4) .
C34 F26 1.346(3) .
C35 F29 1.323(3) .
C35 F27 1.336(3) .
C35 F28 1.339(3) .
C36 F32 1.326(3) .
C36 F31 1.340(3) .
C36 F30 1.342(3) .
C37 C38 1.454(4) .
C38 H38A 0.9800 .
C38 H38B 0.9800 .
C38 H38C 0.9800 .
C39 C40 1.455(4) .
C40 H40A 0.9800 .
C40 H40B 0.9800 .
C40 H40C 0.9800 .
